data_2003349
loop_
_publ_author_name
'\"Ozbey, S.'
'Kendi, E.'
'\.Ide, S.'
'Mak, T. C. W.'

_publ_section_title
;
 2-Methyl-2-(2-methylphenylazo)-1,3-indandione
;
_journal_issue 4
_journal_name_full 'Acta Crystallographica Section C'
_journal_page_first 707
_journal_page_last 709
_journal_paper_doi 10.1107/S010827019400867X
_journal_volume 51
_journal_year 1995
_chemical_compound_source 'Phillips (1959)'
_chemical_formula_moiety 'C17 H14 N2 O2'
_chemical_formula_sum 'C17 H14 N2 O2'
_chemical_formula_weight 278.3
_space_group_IT_number 14
_symmetry_cell_setting monoclinic
_symmetry_space_group_name_Hall '-P 2yab'
_symmetry_space_group_name_H-M 'P 1 21/a 1'
_atom_type_scat_source IntTabIV
_cell_angle_alpha 90.
_cell_angle_beta 107.73(2)
_cell_angle_gamma 90.
_cell_formula_units_Z 4
_cell_length_a 8.205(2)
_cell_length_b 14.321(5)
_cell_length_c 12.838(4)
_cell_measurement_reflns_used 15
_cell_measurement_temperature 293
_cell_measurement_theta_max 20
_cell_measurement_theta_min 6
_cell_volume 1436.9(8)
_diffrn_measurement_device 'Nicolet R3m/V'
_diffrn_measurement_method \w-2\q
_diffrn_radiation_type MoK\a
_diffrn_radiation_wavelength 0.71073
_diffrn_reflns_av_R_equivalents 0
_diffrn_reflns_limit_h_max 8
_diffrn_reflns_limit_h_min 0
_diffrn_reflns_limit_k_max 15
_diffrn_reflns_limit_k_min 0
_diffrn_reflns_limit_l_max 13
_diffrn_reflns_limit_l_min -13
_diffrn_reflns_number 1174
_diffrn_reflns_theta_max 22.5
_diffrn_standards_decay_% 0.5
_diffrn_standards_interval_time 125
_diffrn_standards_number 2
_exptl_absorpt_coefficient_mu 0.08
_exptl_absorpt_correction_T_max 0.986
_exptl_absorpt_correction_T_min 0.959
_exptl_absorpt_correction_type empirical
_exptl_crystal_colour yellow
_exptl_crystal_density_diffrn 1.287
_exptl_crystal_description plate
_exptl_crystal_size_max 0.44
_exptl_crystal_size_mid 0.44
_exptl_crystal_size_min 0.22
_refine_diff_density_max 0.16
_refine_diff_density_min -0.21
_refine_ls_extinction_method none
_refine_ls_hydrogen_treatment refxyz
_refine_ls_number_parameters 232
_refine_ls_number_reflns 991
_refine_ls_R_factor_obs 0.0529
_refine_ls_shift/esd_max 0.186
_refine_ls_structure_factor_coef F
_refine_ls_weighting_details 'w = 2.7065/[\s^2^(F) + 0.000846F^2^]'
_refine_ls_weighting_scheme calc
_refine_ls_wR_factor_obs 0.0565
_reflns_number_observed 1079
_reflns_number_total 1174
_reflns_observed_criterion F>4\s(F)
_cod_data_source_file hr1008.cif
_cod_data_source_block hr1008a
_cod_depositor_comments
;
The following automatic conversions were performed:

'_refine_ls_weighting_scheme' value '2.7065/[\s^2^(F) +
0.000846F^2^]' was changed to 'calc'. New tag
'_refine_ls_weighting_details' was created. The value of the new tag
was set to 'w = 2.7065/[\s^2^(F) + 0.000846F^2^]'.

Automatic conversion script
Id: cif_fix_values 3143 2015-03-26 13:38:13Z robertas 
;
_cod_original_sg_symbol_H-M 'P 21/a'
_cod_database_code 2003349

loop_
_symmetry_equiv_pos_as_xyz
x,y,z
1/2+x,1/2-y,z
-x,-y,-z
1/2-x,1/2+y,-z

loop_
_atom_site_label
_atom_site_fract_x
_atom_site_fract_y
_atom_site_fract_z
_atom_site_U_iso_or_equiv
O2 .0821(4) .2828(2) .3834(3) .074(2)
O1 .0899(5) -.0437(2) .3887(3) .086(2)
N2 .1614(4) .1170(3) .2506(3) .060(1)
N1 .0758(4) .1331(2) .1564(3) .060(2)
C1 .1308(6) .2032(3) .4055(4) .056(3)
C2 .0615(5) .1186(3) .3303(3) .055(2)
C3 .1350(6) .0364(3) .4065(4) .059(3)
C4 .2679(6) .0724(3) .5040(4) .051(3)
C9 .2634(6) .1700(3) .5035(4) .054(3)
C1' .1708(6) .1307(3) .0792(4) .058(2)
C2' .0745(7) .1251(3) -.0296(4) .078(2)
C5 .3879(7) .0254(4) .5889(4) .063(3)
C6 .5001(7) .0757(4) .6697(5) .073(3)
C7 .4913(7) .1728(4) .6695(5) .076(3)
C8 .3734(7) .2206(3) .5874(5) .065(3)
C10 -.1301(6) .1179(4) .2813(5) .075(2)
C11 -.1170(10) .1239(4) -.0637(6) .113(3)
C3' .1678(13) .1172(4) -.1072(5) .104(4)
C4' .3421(13) .1166(5) -.0737(6) .107(4)
C5' .4344(9) .1255(4) .0355(5) .092(3)
C6' .3502(7) .1321(3) .1100(4) .067(2)
H5 .389(5) -.034(3) .584(3) .050
H6 .595(5) .044(3) .729(3) .065
H7 .572(5) .200(3) .727(3) .065
H8 .365(5) .286(3) .585(3) .060
H101 -.182(5) .124(3) .336(3) .070
H102 -.166(5) .064(3) .234(3) .070
H103 -.175(5) .179(3) .233(3) .070
H111 -.152(5) .124(3) -.140(4) .070
H112 -.154(6) .172(3) -.079(4) .070
H113 -.156(5) .073(3) -.043(4) .070
H3' .088(6) .114(3) -.169(4) .090
H4' .384(6) .114(3) -.133(5) .100
H5' .566(6) .136(3) .053(4) .090
H6' .404(6) .139(3) .176(4) .060

loop_
_geom_angle_atom_site_label_1
_geom_angle_atom_site_label_2
_geom_angle_atom_site_label_3
_geom_angle
_geom_angle_publ_flag
N1 N2 C2 113.9(3) yes
N2 N1 C1' 114.2(4) yes
O2 C1 C9 127.6(4) yes
O2 C1 C2 123.9(4) yes
C2 C1 C9 108.5(4) yes
N2 C2 C1 105.4(3) yes
C1 C2 C10 113.9(4) yes
C1 C2 C3 101.8(4) yes
N2 C2 C10 115.8(4) yes
N2 C2 C3 103.6(4) yes
C3 C2 C10 114.8(4) yes
O1 C3 C2 124.9(4) yes
C2 C3 C4 108.5(4) yes
O1 C3 C4 126.6(6) yes
C5 C6 C7 120.2(6) yes
C6 C7 C8 121.5(5) yes
C9 C8 C7 118.4(5) yes
C4 C5 C6 119.4(5) yes
C3 C4 C5 130.8(4) yes
C3 C4 C9 109.4(4) yes
C9 C4 C5 119.7(4) yes
C1 C9 C4 109.8(4) yes
C4 C9 C8 120.7(5) yes
C1 C9 C8 129.5(4) yes
N1 C1' C6' 123.3(4) yes
N1 C1' C2' 115.8(5) yes
C2' C1' C6' 120.9(5) yes
C1' C2' C3' 116.4(6) yes
C1' C2' C11 121.5(6) yes
C11 C2' C3' 122.1(5) yes
C3' C4' C5' 121.2(9) yes
C4' C5' C6' 119.2(7) yes
C1' C6' C5' 121.4(5) yes
C2' C3' C4' 120.8(6) yes
C4 C5 H5 116.(3) no
C6 C6 H5 124.(3) no
C5 C6 H6 121.(2) no
C7 C6 H6 119.(2) no
C6 C7 H7 114.(3) no
C8 C7 H7 125.(3) no
C7 C8 H8 123.(2) no
C9 C8 H8 118.(2) no
C2 C10 H103 112.(2) no
C2 C10 H102 110.(3) no
C2 C10 H101 110.(3) no
C2' C11 H113 112.(3) no
C2' C11 H112 111.(4) no
C2' C11 H111 105.(3) no
C2' C3' H3' 104.(4) no
C4' C3' H3' 136.(4) no
C3' C4' H4' 111.(4) no
C5' C4' H4' 127.(3) no
C4' C5' H5' 118.(3) no
C6' C5' H5' 122.(3) no
C5' C6' H6' 121.(3) no
C1' C6' H6' 118.(3) no

loop_
_geom_bond_atom_site_label_1
_geom_bond_atom_site_label_2
_geom_bond_distance
_geom_bond_publ_flag
O2 C1 1.212(5) yes
O1 C3 1.205(5) yes
N2 N1 1.221(4) yes
N2 C2 1.493(6) yes
N1 C1' 1.436(7) yes
C1 C2 1.546(6) yes
C1 C9 1.469(6) yes
C2 C3 1.532(6) yes
C2 C10 1.505(6) yes
C3 C4 1.479(6) yes
C4 C9 1.398(6) yes
C4 C5 1.400(6) yes
C5 C6 1.364(7) yes
C6 C7 1.392(8) yes
C7 C8 1.376(7) yes
C9 C8 1.381(7) yes
C1' C6' 1.403(7) yes
C2' C11 1.497(10) yes
C2' C3' 1.434(12) yes
C9 C8 1.381(7) yes
C3' C4' 1.362(14) yes
C4' C5' 1.382(9) yes
C5' C6' 1.343(10) yes
C1' C2' 1.382(6) yes
C5 H5 0.85(4) no
C6 H6 1.02(4) no
C7 H7 0.91(4) no
C8 H8 0.95(4) no
C10 H101 0.93(5) no
C10 H102 0.97(4) no
C10 H103 1.06(4) no
C11 H111 0.93(4) no
C11 H112 0.76(4) no
C11 H113 0.87(5) no
C3' H3' 0.86(5) no
C4' H4' 0.93(6) no
C5' H5' 1.04(4) no
C6' H6' 0.84(4) no

loop_
_geom_torsion_atom_site_label_1
_geom_torsion_atom_site_label_2
_geom_torsion_atom_site_label_3
_geom_torsion_atom_site_label_4
_geom_torsion
_geom_torsion_publ_flag
C2 N2 N1 C1' -179.4(4) yes
N2 N1 C1' C2' -14.5(6) yes
N2 N1 C1' C2' 164.4(4) yes
N1 N2 C2 C1 -113.7(4) yes
N1 N2 C2 C3 139.7(4) yes
C3 C2 C1 C9 12.8(5) yes
C2 C1 C9 C4 -7.9(5) yes
C1 C9 C4 C3 -0.9(5) yes
C9 C4 C3 C2 9.5(5) yes
C4 C3 C2 C1 -13.3(5) yes
N1 N2 C2 C10 13.2(5) yes
C6' C1' C2' C11 -179.8(5) yes
